data_4346661
loop_
_publ_author_name
'Mede, Ralf'
'Klein, Moritz'
'Claus, Ralf A.'
'Krieck, Sven'
'Quickert, Stefanie'
'G\"orls, Helmar'
'Neugebauer, Ute'
'Schmitt, Michael'
'Gessner, Guido'
'Heinemann, Stefan H.'
'Popp, J\"urgen'
'Bauer, Michael'
'Westerhausen, Matthias'

_publ_section_title
;
 CORM-EDE1: A Highly Water-Soluble and Nontoxic Manganese-Based photoCORM
 with a Biogenic Ligand Sphere.
;
_journal_issue 1
_journal_name_full 'Inorganic chemistry'
_journal_page_first 104
_journal_page_last 113
_journal_paper_doi 10.1021/acs.inorgchem.5b01904
_journal_volume 55
_journal_year 2016
_chemical_formula_moiety 'C12 H21 Mn2 N3 O6 S3, 3(C4 H8 O), 2(Br)'
_chemical_formula_sum 'C24 H45 Br2 Mn2 N3 O9 S3'
_chemical_formula_weight 885.51
_space_group_IT_number 2
_space_group_name_Hall '-P 1'
_space_group_name_H-M_alt 'P -1'
_symmetry_cell_setting triclinic
_symmetry_space_group_name_Hall '-P 1'
_symmetry_space_group_name_H-M 'P -1'
_atom_sites_solution_hydrogens mixed
_atom_sites_solution_primary direct
_atom_sites_solution_secondary difmap
_audit_creation_method SHELXL-97
_cell_angle_alpha 76.672(1)
_cell_angle_beta 69.999(1)
_cell_angle_gamma 60.895(1)
_cell_formula_units_Z 2
_cell_length_a 12.7912(3)
_cell_length_b 12.9643(3)
_cell_length_c 13.1949(3)
_cell_measurement_temperature 133(2)
_cell_volume 1791.00(7)
_computing_cell_refinement DENZO
_computing_data_collection COLLECT
_computing_data_reduction DENZO
_computing_molecular_graphics SHELXTL/PC
_computing_publication_material SHELXL-97
_computing_structure_refinement 'SHELXL-97 (Sheldrick, 2008)'
_computing_structure_solution 'SHELXS-97 (Sheldrick, 2008)'
_diffrn_ambient_temperature 133(2)
_diffrn_measured_fraction_theta_full 0.977
_diffrn_measured_fraction_theta_max 0.977
_diffrn_measurement_device_type KappaCCD
_diffrn_measurement_method 'phi- + omega-scan'
_diffrn_radiation_monochromator graphite
_diffrn_radiation_source 'fine-focus sealed tube'
_diffrn_radiation_type MoK\a
_diffrn_radiation_wavelength 0.71073
_diffrn_reflns_av_R_equivalents 0.0241
_diffrn_reflns_av_sigmaI/netI 0.0318
_diffrn_reflns_limit_h_max 16
_diffrn_reflns_limit_h_min -15
_diffrn_reflns_limit_k_max 16
_diffrn_reflns_limit_k_min -16
_diffrn_reflns_limit_l_max 17
_diffrn_reflns_limit_l_min -14
_diffrn_reflns_number 12706
_diffrn_reflns_theta_full 27.52
_diffrn_reflns_theta_max 27.52
_diffrn_reflns_theta_min 2.35
_exptl_absorpt_coefficient_mu 3.159
_exptl_absorpt_correction_T_max 0.7456
_exptl_absorpt_correction_T_min 0.6378
_exptl_absorpt_correction_type multi-scan
_exptl_absorpt_process_details 'SADABS, Bruker-AXS, 2002'
_exptl_crystal_colour yellow-orange
_exptl_crystal_density_diffrn 1.642
_exptl_crystal_density_method 'not measured'
_exptl_crystal_description prism
_exptl_crystal_F_000 900
_exptl_crystal_size_max 0.062
_exptl_crystal_size_mid 0.048
_exptl_crystal_size_min 0.034
_refine_diff_density_max 1.469
_refine_diff_density_min -0.894
_refine_diff_density_rms 0.090
_refine_ls_extinction_method none
_refine_ls_goodness_of_fit_ref 1.074
_refine_ls_hydrogen_treatment mixed
_refine_ls_matrix_type full
_refine_ls_number_parameters 472
_refine_ls_number_reflns 8043
_refine_ls_number_restraints 0
_refine_ls_restrained_S_all 1.074
_refine_ls_R_factor_all 0.0431
_refine_ls_R_factor_gt 0.0372
_refine_ls_shift/su_max 0.005
_refine_ls_shift/su_mean 0.000
_refine_ls_structure_factor_coef Fsqd
_refine_ls_weighting_details 'calc w=1/[\s^2^(Fo^2^)+(0.0191P)^2^+5.0630P] where P=(Fo^2^+2Fc^2^)/3'
_refine_ls_weighting_scheme calc
_refine_ls_wR_factor_gt 0.0824
_refine_ls_wR_factor_ref 0.0869
_reflns_number_gt 7299
_reflns_number_total 8043
_reflns_threshold_expression >2sigma(I)
_cod_data_source_file ic5b01904_si_001.cif
_cod_data_source_block FO5390
_cod_original_cell_volume 1791.01(7)
_cod_database_code 4346661
_publcif_datablock.id {b86cdfcb-5228-4ef5-bf50-cd10f9bf3370}

loop_
_symmetry_equiv_pos_as_xyz
'x, y, z'
'-x, -y, -z'

loop_
_atom_site_label
_atom_site_type_symbol
_atom_site_fract_x
_atom_site_fract_y
_atom_site_fract_z
_atom_site_U_iso_or_equiv
_atom_site_adp_type
_atom_site_occupancy
_atom_site_symmetry_multiplicity
_atom_site_calc_flag
_atom_site_refinement_flags
Br1 Br 0.64735(3) 0.42842(3) 0.07788(3) 0.02715(8) Uani 1 1 d .
Br2 Br 0.45097(3) 0.41913(3) 0.41975(3) 0.03182(9) Uani 1 1 d .
Mn1 Mn 0.84492(4) -0.26759(4) 0.39495(3) 0.01530(9) Uani 1 1 d .
Mn2 Mn 0.91964(4) -0.21588(4) 0.13981(3) 0.01589(9) Uani 1 1 d .
S1 S 0.77606(6) -0.28919(6) 0.25692(6) 0.01626(13) Uani 1 1 d .
S2 S 0.82972(6) -0.08935(6) 0.28424(6) 0.01619(13) Uani 1 1 d .
S3 S 1.03994(6) -0.34917(6) 0.26085(5) 0.01406(13) Uani 1 1 d .
O1 O 0.5968(2) -0.1554(2) 0.5454(2) 0.0354(6) Uani 1 1 d .
O2 O 0.8763(2) -0.5006(2) 0.5091(2) 0.0322(6) Uani 1 1 d .
O3 O 0.9456(2) -0.2268(2) 0.5438(2) 0.0360(6) Uani 1 1 d .
O4 O 0.7381(2) -0.0567(2) 0.0158(2) 0.0329(5) Uani 1 1 d .
O5 O 1.0340(2) -0.3972(2) -0.01575(19) 0.0291(5) Uani 1 1 d .
O6 O 1.1011(2) -0.1224(2) 0.0192(2) 0.0296(5) Uani 1 1 d .
N1 N 0.6447(3) -0.4624(3) 0.2877(3) 0.0270(6) Uani 1 1 d .
H1N1 H 0.657(4) -0.486(4) 0.226(4) 0.038(12) Uiso 1 1 d .
H3N1 H 0.599(5) -0.380(5) 0.288(4) 0.059(15) Uiso 1 1 d .
H2N1 H 0.592(5) -0.493(4) 0.338(4) 0.059(15) Uiso 1 1 d .
N2 N 0.6487(3) 0.2057(3) 0.2583(3) 0.0338(7) Uani 1 1 d .
H1N2 H 0.721(4) 0.179(4) 0.269(3) 0.038(11) Uiso 1 1 d .
H3N2 H 0.645(4) 0.269(4) 0.205(4) 0.053(13) Uiso 1 1 d .
H2N2 H 0.578(6) 0.247(6) 0.325(5) 0.10(2) Uiso 1 1 d .
N3 N 1.3430(2) -0.4647(2) 0.2023(2) 0.0229(5) Uani 1 1 d .
H3N3 H 1.355(4) -0.496(3) 0.274(3) 0.033(10) Uiso 1 1 d .
H2N3 H 1.422(4) -0.487(4) 0.156(3) 0.039(11) Uiso 1 1 d .
H1N3 H 1.306(4) -0.505(3) 0.190(3) 0.033(10) Uiso 1 1 d .
C1 C 0.8424(3) -0.4467(3) 0.2385(3) 0.0217(6) Uani 1 1 d .
H1B H 0.851(4) -0.450(3) 0.169(3) 0.030(10) Uiso 1 1 d .
H1A H 0.921(4) -0.485(4) 0.254(3) 0.040(11) Uiso 1 1 d .
C2 C 0.7643(3) -0.5056(3) 0.3141(3) 0.0249(6) Uani 1 1 d .
H2A H 0.745(4) -0.491(3) 0.386(3) 0.032(10) Uiso 1 1 d .
H2B H 0.811(4) -0.593(4) 0.306(3) 0.033(10) Uiso 1 1 d .
C3 C 0.6650(3) 0.0020(3) 0.2923(3) 0.0250(6) Uani 1 1 d .
H3A H 0.636(4) -0.047(3) 0.274(3) 0.030(10) Uiso 1 1 d .
H3B H 0.620(4) 0.020(4) 0.367(3) 0.035(11) Uiso 1 1 d .
C4 C 0.6388(3) 0.1142(3) 0.2175(3) 0.0257(6) Uani 1 1 d .
H4A H 0.556(4) 0.149(3) 0.215(3) 0.024(9) Uiso 1 1 d .
H4B H 0.695(4) 0.097(4) 0.146(3) 0.035(11) Uiso 1 1 d .
C5 C 1.1406(3) -0.2962(3) 0.2790(3) 0.0200(6) Uani 1 1 d .
H5A H 1.097(3) -0.211(3) 0.275(3) 0.022(9) Uiso 1 1 d .
H5B H 1.157(4) -0.326(4) 0.347(3) 0.039(11) Uiso 1 1 d .
C6 C 1.2653(3) -0.3340(3) 0.1940(3) 0.0207(6) Uani 1 1 d .
H6B H 1.315(3) -0.302(3) 0.205(3) 0.021(9) Uiso 1 1 d .
H6A H 1.256(3) -0.310(3) 0.121(3) 0.027(9) Uiso 1 1 d .
C7 C 0.6922(3) -0.1995(3) 0.4844(3) 0.0226(6) Uani 1 1 d .
C8 C 0.8651(3) -0.4104(3) 0.4637(2) 0.0207(6) Uani 1 1 d .
C9 C 0.9077(3) -0.2426(3) 0.4845(2) 0.0225(6) Uani 1 1 d .
C10 C 0.8094(3) -0.1177(3) 0.0647(2) 0.0221(6) Uani 1 1 d .
C11 C 0.9905(3) -0.3274(3) 0.0459(2) 0.0217(6) Uani 1 1 d .
C12 C 1.0299(3) -0.1578(3) 0.0667(2) 0.0209(6) Uani 1 1 d .
O1TA O 1.3545(2) -0.6813(2) 0.1765(2) 0.0342(5) Uani 1 1 d .
C1TA C 1.3931(4) -0.7205(3) 0.0706(3) 0.0351(8) Uani 1 1 d .
H1TA H 1.4457 -0.8072 0.0708 0.042 Uiso 1 1 calc R
H1TB H 1.4406 -0.6805 0.0171 0.042 Uiso 1 1 calc R
C2TA C 1.2740(4) -0.6871(4) 0.0446(4) 0.0508(11) Uani 1 1 d .
H2TA H 1.2403 -0.6047 0.0117 0.061 Uiso 1 1 calc R
H2TB H 1.2872 -0.7411 -0.0056 0.061 Uiso 1 1 calc R
C3TA C 1.1896(5) -0.6992(5) 0.1511(4) 0.0628(13) Uani 1 1 d .
H3TA H 1.1855 -0.7753 0.1607 0.075 Uiso 1 1 calc R
H3TB H 1.1047 -0.6337 0.1576 0.075 Uiso 1 1 calc R
C4TA C 1.2437(4) -0.6947(3) 0.2345(3) 0.0389(9) Uani 1 1 d .
H4TA H 1.1835 -0.6271 0.2792 0.047 Uiso 1 1 calc R
H4TB H 1.2638 -0.7687 0.2827 0.047 Uiso 1 1 calc R
O1TB O -0.1488(3) 1.1897(2) 0.3040(2) 0.0392(6) Uani 1 1 d .
C1TB C -0.0448(5) 1.1722(5) 0.2159(4) 0.0648(14) Uani 1 1 d .
H1TC H -0.0128 1.2290 0.2131 0.078 Uiso 1 1 calc R
H1TD H -0.0668 1.1844 0.1477 0.078 Uiso 1 1 calc R
C2TB C 0.0484(5) 1.0517(5) 0.2301(4) 0.0588(13) Uani 1 1 d .
H2TC H 0.1332 1.0440 0.1936 0.071 Uiso 1 1 calc R
H2TD H 0.0359 0.9955 0.2015 0.071 Uiso 1 1 calc R
C3TB C 0.0266(4) 1.0304(4) 0.3526(4) 0.0443(10) Uani 1 1 d .
H3TC H 0.0393 0.9481 0.3776 0.053 Uiso 1 1 calc R
H3TD H 0.0829 1.0462 0.3760 0.053 Uiso 1 1 calc R
C4TB C -0.1069(4) 1.1175(4) 0.3951(3) 0.0383(9) Uani 1 1 d .
H4TC H -0.1580 1.0751 0.4335 0.046 Uiso 1 1 calc R
H4TD H -0.1136 1.1670 0.4462 0.046 Uiso 1 1 calc R
O1TC O 0.4489(2) -0.2361(2) 0.2632(2) 0.0360(6) Uani 1 1 d .
C1TC C 0.4563(4) -0.1361(4) 0.1914(4) 0.0527(11) Uani 1 1 d .
H1TE H 0.4140 -0.1187 0.1348 0.063 Uiso 1 1 calc R
H1TF H 0.5442 -0.1529 0.1557 0.063 Uiso 1 1 calc R
C2TC C 0.3930(4) -0.0324(4) 0.2598(5) 0.0626(15) Uani 1 1 d .
H2TE H 0.4429 0.0117 0.2416 0.075 Uiso 1 1 calc R
H2TF H 0.3094 0.0224 0.2498 0.075 Uiso 1 1 calc R
C3TC C 0.3842(4) -0.0890(5) 0.3739(4) 0.0555(12) Uani 1 1 d .
H3TE H 0.3118 -0.0350 0.4263 0.067 Uiso 1 1 calc R
H3TF H 0.4608 -0.1135 0.3949 0.067 Uiso 1 1 calc R
C4TC C 0.3685(4) -0.1953(4) 0.3662(3) 0.0390(8) Uani 1 1 d .
H4TE H 0.3932 -0.2572 0.4250 0.047 Uiso 1 1 calc R
H4TF H 0.2812 -0.1722 0.3701 0.047 Uiso 1 1 calc R

loop_
_atom_site_aniso_label
_atom_site_aniso_U_11
_atom_site_aniso_U_22
_atom_site_aniso_U_33
_atom_site_aniso_U_23
_atom_site_aniso_U_13
_atom_site_aniso_U_12
Br1 0.02234(15) 0.02793(16) 0.02547(16) -0.00303(12) -0.00524(12) -0.00729(13)
Br2 0.03311(18) 0.0441(2) 0.02578(17) -0.00216(14) -0.00620(14) -0.02431(16)
Mn1 0.0133(2) 0.0138(2) 0.0173(2) -0.00154(15) -0.00317(16) -0.00535(16)
Mn2 0.0154(2) 0.01302(19) 0.0174(2) -0.00091(15) -0.00447(16) -0.00501(16)
S1 0.0139(3) 0.0138(3) 0.0205(3) -0.0021(2) -0.0046(3) -0.0054(2)
S2 0.0143(3) 0.0115(3) 0.0212(3) -0.0015(2) -0.0043(3) -0.0048(2)
S3 0.0112(3) 0.0114(3) 0.0180(3) -0.0016(2) -0.0043(2) -0.0035(2)
O1 0.0208(12) 0.0374(14) 0.0336(13) -0.0089(11) 0.0050(10) -0.0075(10)
O2 0.0312(13) 0.0276(12) 0.0451(15) 0.0174(11) -0.0230(11) -0.0189(10)
O3 0.0399(14) 0.0480(15) 0.0315(13) -0.0123(11) -0.0090(11) -0.0247(13)
O4 0.0335(13) 0.0272(12) 0.0353(13) 0.0037(10) -0.0213(11) -0.0062(10)
O5 0.0335(13) 0.0270(12) 0.0259(12) -0.0097(9) -0.0025(10) -0.0131(10)
O6 0.0250(12) 0.0233(11) 0.0362(13) 0.0041(10) -0.0051(10) -0.0123(10)
N1 0.0231(14) 0.0250(14) 0.0371(17) -0.0040(12) -0.0088(12) -0.0127(12)
N2 0.0409(18) 0.0153(13) 0.049(2) 0.0007(13) -0.0268(16) -0.0069(13)
N3 0.0162(13) 0.0221(13) 0.0276(14) -0.0043(11) -0.0046(11) -0.0062(11)
C1 0.0203(15) 0.0183(14) 0.0261(16) -0.0068(12) -0.0043(12) -0.0074(12)
C2 0.0269(16) 0.0205(15) 0.0308(17) -0.0006(12) -0.0103(14) -0.0121(13)
C3 0.0172(14) 0.0168(14) 0.0326(17) -0.0017(12) -0.0028(13) -0.0040(12)
C4 0.0244(16) 0.0173(14) 0.0338(18) -0.0023(12) -0.0122(14) -0.0053(12)
C5 0.0166(14) 0.0188(14) 0.0243(15) -0.0030(11) -0.0056(12) -0.0071(11)
C6 0.0166(14) 0.0202(14) 0.0237(15) -0.0020(11) -0.0046(12) -0.0075(12)
C7 0.0240(15) 0.0200(14) 0.0237(15) 0.0013(11) -0.0085(13) -0.0096(12)
C8 0.0149(13) 0.0259(15) 0.0226(14) -0.0010(12) -0.0065(11) -0.0095(12)
C9 0.0217(15) 0.0217(14) 0.0222(15) -0.0026(11) -0.0018(12) -0.0106(12)
C10 0.0223(15) 0.0208(14) 0.0198(14) -0.0032(11) -0.0014(12) -0.0093(12)
C11 0.0230(15) 0.0223(14) 0.0218(15) 0.0013(11) -0.0064(12) -0.0126(12)
C12 0.0194(14) 0.0160(13) 0.0210(14) -0.0008(11) -0.0062(12) -0.0029(11)
O1TA 0.0390(14) 0.0342(13) 0.0340(13) -0.0040(10) -0.0133(11) -0.0171(11)
C1TA 0.037(2) 0.0337(19) 0.0316(18) -0.0042(14) -0.0099(16) -0.0126(16)
C2TA 0.052(3) 0.061(3) 0.054(3) -0.006(2) -0.026(2) -0.027(2)
C3TA 0.040(3) 0.079(4) 0.071(3) -0.006(3) -0.020(2) -0.025(3)
C4TA 0.043(2) 0.0290(18) 0.039(2) -0.0074(15) -0.0012(17) -0.0155(16)
O1TB 0.0442(16) 0.0334(14) 0.0458(16) 0.0014(11) -0.0214(13) -0.0176(12)
C1TB 0.080(4) 0.074(4) 0.042(3) 0.017(2) -0.013(3) -0.047(3)
C2TB 0.059(3) 0.062(3) 0.049(3) -0.019(2) 0.014(2) -0.034(3)
C3TB 0.050(2) 0.036(2) 0.051(2) -0.0120(18) -0.027(2) -0.0099(18)
C4TB 0.042(2) 0.056(2) 0.0246(17) -0.0046(16) -0.0077(16) -0.0273(19)
O1TC 0.0294(13) 0.0339(13) 0.0376(14) -0.0054(11) -0.0065(11) -0.0093(11)
C1TC 0.044(2) 0.057(3) 0.044(2) 0.014(2) -0.017(2) -0.017(2)
C2TC 0.043(3) 0.041(2) 0.111(5) 0.012(3) -0.035(3) -0.023(2)
C3TC 0.043(2) 0.064(3) 0.067(3) -0.027(2) -0.006(2) -0.025(2)
C4TC 0.0320(19) 0.047(2) 0.035(2) -0.0031(16) -0.0073(16) -0.0163(17)

loop_
_atom_type_symbol
_atom_type_description
_atom_type_scat_dispersion_real
_atom_type_scat_dispersion_imag
_atom_type_scat_source
C C 0.0033 0.0016 'International Tables Vol C Tables 4.2.6.8 and 6.1.1.4'
H H 0.0000 0.0000 'International Tables Vol C Tables 4.2.6.8 and 6.1.1.4'
N N 0.0061 0.0033 'International Tables Vol C Tables 4.2.6.8 and 6.1.1.4'
O O 0.0106 0.0060 'International Tables Vol C Tables 4.2.6.8 and 6.1.1.4'
S S 0.1246 0.1234 'International Tables Vol C Tables 4.2.6.8 and 6.1.1.4'
Br Br -0.2901 2.4595 'International Tables Vol C Tables 4.2.6.8 and 6.1.1.4'
Mn Mn 0.3368 0.7283 'International Tables Vol C Tables 4.2.6.8 and 6.1.1.4'

loop_
_geom_angle_atom_site_label_1
_geom_angle_atom_site_label_2
_geom_angle_atom_site_label_3
_geom_angle
C7 Mn1 C9 89.79(14)
C7 Mn1 C8 90.34(14)
C9 Mn1 C8 91.55(13)
C7 Mn1 S2 94.75(10)
C9 Mn1 S2 92.95(10)
C8 Mn1 S2 173.21(10)
C7 Mn1 S1 94.99(10)
C9 Mn1 S1 172.48(10)
C8 Mn1 S1 94.22(9)
S2 Mn1 S1 80.89(3)
C7 Mn1 S3 174.35(10)
C9 Mn1 S3 94.63(10)
C8 Mn1 S3 93.05(10)
S2 Mn1 S3 81.52(3)
S1 Mn1 S3 80.26(3)
C7 Mn1 Mn2 125.97(10)
C9 Mn1 Mn2 123.99(10)
C8 Mn1 Mn2 124.64(10)
S2 Mn1 Mn2 48.582(19)
S1 Mn1 Mn2 48.52(2)
S3 Mn1 Mn2 48.433(18)
C10 Mn2 C11 91.43(14)
C10 Mn2 C12 93.27(13)
C11 Mn2 C12 91.18(14)
C10 Mn2 S3 171.18(10)
C11 Mn2 S3 91.69(10)
C12 Mn2 S3 94.92(9)
C10 Mn2 S1 91.19(10)
C11 Mn2 S1 94.24(10)
C12 Mn2 S1 172.90(10)
S3 Mn2 S1 80.35(3)
C10 Mn2 S2 94.80(10)
C11 Mn2 S2 172.05(10)
C12 Mn2 S2 93.39(10)
S3 Mn2 S2 81.45(3)
S1 Mn2 S2 80.73(3)
C10 Mn2 Mn1 123.37(10)
C11 Mn2 Mn1 123.80(10)
C12 Mn2 Mn1 124.42(10)
S3 Mn2 Mn1 48.559(19)
S1 Mn2 Mn1 48.524(19)
S2 Mn2 Mn1 48.360(19)
C1 S1 Mn1 109.22(11)
C1 S1 Mn2 108.13(10)
Mn1 S1 Mn2 82.95(3)
C3 S2 Mn1 106.17(11)
C3 S2 Mn2 108.28(12)
Mn1 S2 Mn2 83.06(2)
C5 S3 Mn2 111.42(10)
C5 S3 Mn1 107.52(10)
Mn2 S3 Mn1 83.01(2)
C2 N1 H1N1 111(3)
C2 N1 H3N1 112(3)
H1N1 N1 H3N1 111(4)
C2 N1 H2N1 113(3)
H1N1 N1 H2N1 105(4)
H3N1 N1 H2N1 105(4)
C4 N2 H1N2 111(3)
C4 N2 H3N2 110(3)
H1N2 N2 H3N2 104(4)
C4 N2 H2N2 116(4)
H1N2 N2 H2N2 111(4)
H3N2 N2 H2N2 103(4)
C6 N3 H3N3 113(2)
C6 N3 H2N3 112(3)
H3N3 N3 H2N3 105(3)
C6 N3 H1N3 112(2)
H3N3 N3 H1N3 104(3)
H2N3 N3 H1N3 110(3)
C2 C1 S1 113.2(2)
C2 C1 H1B 112(3)
S1 C1 H1B 106(2)
C2 C1 H1A 107(3)
S1 C1 H1A 107(3)
H1B C1 H1A 112(4)
N1 C2 C1 111.8(3)
N1 C2 H2A 108(2)
C1 C2 H2A 111(2)
N1 C2 H2B 107(2)
C1 C2 H2B 109(2)
H2A C2 H2B 110(3)
C4 C3 S2 113.6(2)
C4 C3 H3A 110(2)
S2 C3 H3A 107(2)
C4 C3 H3B 111(2)
S2 C3 H3B 109(2)
H3A C3 H3B 106(3)
N2 C4 C3 112.3(3)
N2 C4 H4A 105(2)
C3 C4 H4A 109(2)
N2 C4 H4B 109(2)
C3 C4 H4B 111(2)
H4A C4 H4B 110(3)
C6 C5 S3 113.4(2)
C6 C5 H5A 109(2)
S3 C5 H5A 107(2)
C6 C5 H5B 107(3)
S3 C5 H5B 109(3)
H5A C5 H5B 111(3)
N3 C6 C5 111.9(2)
N3 C6 H6B 104(2)
C5 C6 H6B 111(2)
N3 C6 H6A 108(2)
C5 C6 H6A 112(2)
H6B C6 H6A 109(3)
O1 C7 Mn1 176.6(3)
O2 C8 Mn1 178.8(3)
O3 C9 Mn1 178.4(3)
O4 C10 Mn2 178.3(3)
O5 C11 Mn2 178.4(3)
O6 C12 Mn2 178.9(3)
C4TA O1TA C1TA 106.9(3)
O1TA C1TA C2TA 104.9(3)
O1TA C1TA H1TA 110.8
C2TA C1TA H1TA 110.8
O1TA C1TA H1TB 110.8
C2TA C1TA H1TB 110.8
H1TA C1TA H1TB 108.8
C3TA C2TA C1TA 103.8(4)
C3TA C2TA H2TA 111.0
C1TA C2TA H2TA 111.0
C3TA C2TA H2TB 111.0
C1TA C2TA H2TB 111.0
H2TA C2TA H2TB 109.0
C2TA C3TA C4TA 105.9(4)
C2TA C3TA H3TA 110.6
C4TA C3TA H3TA 110.6
C2TA C3TA H3TB 110.6
C4TA C3TA H3TB 110.6
H3TA C3TA H3TB 108.7
O1TA C4TA C3TA 107.0(3)
O1TA C4TA H4TA 110.3
C3TA C4TA H4TA 110.3
O1TA C4TA H4TB 110.3
C3TA C4TA H4TB 110.3
H4TA C4TA H4TB 108.6
C1TB O1TB C4TB 108.0(3)
O1TB C1TB C2TB 107.3(4)
O1TB C1TB H1TC 110.3
C2TB C1TB H1TC 110.3
O1TB C1TB H1TD 110.3
C2TB C1TB H1TD 110.3
H1TC C1TB H1TD 108.5
C1TB C2TB C3TB 103.0(4)
C1TB C2TB H2TC 111.2
C3TB C2TB H2TC 111.2
C1TB C2TB H2TD 111.2
C3TB C2TB H2TD 111.2
H2TC C2TB H2TD 109.1
C4TB C3TB C2TB 103.4(3)
C4TB C3TB H3TC 111.1
C2TB C3TB H3TC 111.1
C4TB C3TB H3TD 111.1
C2TB C3TB H3TD 111.1
H3TC C3TB H3TD 109.0
O1TB C4TB C3TB 107.1(3)
O1TB C4TB H4TC 110.3
C3TB C4TB H4TC 110.3
O1TB C4TB H4TD 110.3
C3TB C4TB H4TD 110.3
H4TC C4TB H4TD 108.5
C4TC O1TC C1TC 108.6(3)
O1TC C1TC C2TC 106.8(4)
O1TC C1TC H1TE 110.4
C2TC C1TC H1TE 110.4
O1TC C1TC H1TF 110.4
C2TC C1TC H1TF 110.4
H1TE C1TC H1TF 108.6
C3TC C2TC C1TC 103.8(4)
C3TC C2TC H2TE 111.0
C1TC C2TC H2TE 111.0
C3TC C2TC H2TF 111.0
C1TC C2TC H2TF 111.0
H2TE C2TC H2TF 109.0
C2TC C3TC C4TC 101.8(4)
C2TC C3TC H3TE 111.4
C4TC C3TC H3TE 111.4
C2TC C3TC H3TF 111.4
C4TC C3TC H3TF 111.4
H3TE C3TC H3TF 109.3
O1TC C4TC C3TC 104.1(3)
O1TC C4TC H4TE 110.9
C3TC C4TC H4TE 110.9
O1TC C4TC H4TF 110.9
C3TC C4TC H4TF 110.9
H4TE C4TC H4TF 109.0

loop_
_geom_bond_atom_site_label_1
_geom_bond_atom_site_label_2
_geom_bond_distance
Mn1 C7 1.793(3)
Mn1 C9 1.796(3)
Mn1 C8 1.800(3)
Mn1 S2 2.3900(8)
Mn1 S1 2.3966(8)
Mn1 S3 2.3976(8)
Mn1 Mn2 3.1746(6)
Mn2 C10 1.794(3)
Mn2 C11 1.797(3)
Mn2 C12 1.804(3)
Mn2 S3 2.3930(7)
Mn2 S1 2.3966(8)
Mn2 S2 2.3983(8)
S1 C1 1.831(3)
S2 C3 1.825(3)
S3 C5 1.826(3)
O1 C7 1.151(4)
O2 C8 1.149(4)
O3 C9 1.148(4)
O4 C10 1.157(4)
O5 C11 1.153(4)
O6 C12 1.148(4)
N1 C2 1.489(4)
N1 H1N1 0.87(5)
N1 H3N1 0.94(5)
N1 H2N1 0.94(5)
N2 C4 1.483(4)
N2 H1N2 0.86(5)
N2 H3N2 0.95(5)
N2 H2N2 1.04(7)
N3 C6 1.490(4)
N3 H3N3 0.97(4)
N3 H2N3 0.93(4)
N3 H1N3 0.93(4)
C1 C2 1.512(4)
C1 H1B 0.89(4)
C1 H1A 0.95(4)
C2 H2A 0.93(4)
C2 H2B 1.01(4)
C3 C4 1.514(4)
C3 H3A 0.98(4)
C3 H3B 0.97(4)
C4 H4A 0.94(4)
C4 H4B 0.97(4)
C5 C6 1.521(4)
C5 H5A 0.96(4)
C5 H5B 0.94(4)
C6 H6B 0.97(4)
C6 H6A 0.97(4)
O1TA C4TA 1.436(5)
O1TA C1TA 1.437(4)
C1TA C2TA 1.508(5)
C1TA H1TA 0.9900
C1TA H1TB 0.9900
C2TA C3TA 1.480(7)
C2TA H2TA 0.9900
C2TA H2TB 0.9900
C3TA C4TA 1.511(6)
C3TA H3TA 0.9900
C3TA H3TB 0.9900
C4TA H4TA 0.9900
C4TA H4TB 0.9900
O1TB C1TB 1.394(6)
O1TB C4TB 1.428(4)
C1TB C2TB 1.450(7)
C1TB H1TC 0.9900
C1TB H1TD 0.9900
C2TB C3TB 1.527(6)
C2TB H2TC 0.9900
C2TB H2TD 0.9900
C3TB C4TB 1.505(6)
C3TB H3TC 0.9900
C3TB H3TD 0.9900
C4TB H4TC 0.9900
C4TB H4TD 0.9900
O1TC C4TC 1.424(5)
O1TC C1TC 1.443(5)
C1TC C2TC 1.510(7)
C1TC H1TE 0.9900
C1TC H1TF 0.9900
C2TC C3TC 1.508(7)
C2TC H2TE 0.9900
C2TC H2TF 0.9900
C3TC C4TC 1.516(6)
C3TC H3TE 0.9900
C3TC H3TF 0.9900
C4TC H4TE 0.9900
C4TC H4TF 0.9900

loop_
_publcif_info_datablock.id
_publcif_info_datablock.publ_exptl
_publcif_info_datablock.publ_geom
_publcif_info_datablock.structure
{b86cdfcb-5228-4ef5-bf50-cd10f9bf3370} y y y
